data_7245204
loop_
_publ_author_name
'Slavchev, Ivaylo'
'Ward, Jas. S.'
'Rissanen, Kari'
'Dobrikov, Georgi M.'
'Simeonov, Svilen'

_publ_section_title
;
 Base-promoted direct amidation of esters: beyond the current scope and
 practical applications
;
_journal_issue 32
_journal_name_full 'RSC Advances'
_journal_page_first 20555
_journal_page_last 20562
_journal_paper_doi 10.1039/D2RA03524C
_journal_volume 12
_journal_year 2022
_chemical_formula_moiety 'C15 H17 N2 O, Cl'
_chemical_formula_sum 'C15 H17 Cl N2 O'
_chemical_formula_weight 276.75
_space_group_crystal_system monoclinic
_space_group_IT_number 14
_space_group_name_Hall '-P 2yn'
_space_group_name_H-M_alt 'P 1 21/n 1'
_atom_sites_solution_hydrogens mixed
_atom_sites_solution_primary dual
_audit_creation_date 2020-09-08
_audit_creation_method
;
Olex2 1.2
(compiled 2018.05.29 svn.r3508 for OlexSys, GUI svn.r5506)
;
_audit_update_record
;
2022-02-03 deposited with the CCDC.	2022-07-10 downloaded from the CCDC.
;
_cell_angle_alpha 90
_cell_angle_beta 90.206(3)
_cell_angle_gamma 90
_cell_formula_units_Z 4
_cell_length_a 4.8798(3)
_cell_length_b 17.8602(9)
_cell_length_c 15.7045(8)
_cell_measurement_reflns_used 3237
_cell_measurement_temperature 170
_cell_measurement_theta_max 27.878
_cell_measurement_theta_min 0.407
_cell_volume 1368.70(13)
_computing_cell_refinement 'DENZO/SCALEPACK (Otwinowski & Minor, 1997)'
_computing_data_collection 'COLLECT (Nonius, 2001).'
_computing_data_reduction 'DENZO/SCALEPACK (Otwinowski & Minor, 1997)'
_computing_molecular_graphics 'Olex2 (Dolomanov et al., 2009)'
_computing_publication_material 'Olex2 (Dolomanov et al., 2009)'
_computing_structure_refinement 'ShelXL (Sheldrick, 2015)'
_computing_structure_solution 'ShelXT (Sheldrick, 2015)'
_diffrn_ambient_temperature 170
_diffrn_measured_fraction_theta_full 0.999
_diffrn_measured_fraction_theta_max 0.999
_diffrn_measurement_device_type 'Bruker APEX-II CCD'
_diffrn_measurement_method '\w scans'
_diffrn_radiation_monochromator graphite
_diffrn_radiation_type MoK\a
_diffrn_radiation_wavelength 0.71073
_diffrn_reflns_av_R_equivalents 0.0877
_diffrn_reflns_av_unetI/netI 0.1030
_diffrn_reflns_Laue_measured_fraction_full 0.999
_diffrn_reflns_Laue_measured_fraction_max 0.999
_diffrn_reflns_limit_h_max 5
_diffrn_reflns_limit_h_min -5
_diffrn_reflns_limit_k_max 21
_diffrn_reflns_limit_k_min -21
_diffrn_reflns_limit_l_max 18
_diffrn_reflns_limit_l_min -18
_diffrn_reflns_number 9378
_diffrn_reflns_point_group_measured_fraction_full 0.999
_diffrn_reflns_point_group_measured_fraction_max 0.999
_diffrn_reflns_theta_full 25.242
_diffrn_reflns_theta_max 25.334
_diffrn_reflns_theta_min 1.727
_diffrn_standards_number 0
_exptl_absorpt_coefficient_mu 0.273
_exptl_absorpt_correction_T_max 0.7457
_exptl_absorpt_correction_T_min 0.6069
_exptl_absorpt_correction_type multi-scan
_exptl_absorpt_process_details
'SADABS-2012/1 (Bruker,2012) was used for absorption correction. wR2(int) was 0.0916 before and 0.0792 after correction. The Ratio of minimum to maximum transmission is 0.8139. The \l/2 correction factor is 0.0015.'
_exptl_crystal_colour colourless
_exptl_crystal_colour_primary colourless
_exptl_crystal_density_diffrn 1.343
_exptl_crystal_description needle
_exptl_crystal_F_000 584
_exptl_crystal_size_max 0.22
_exptl_crystal_size_mid 0.06
_exptl_crystal_size_min 0.04
_refine_diff_density_max 0.302
_refine_diff_density_min -0.300
_refine_diff_density_rms 0.069
_refine_ls_extinction_method none
_refine_ls_goodness_of_fit_ref 1.027
_refine_ls_hydrogen_treatment mixed
_refine_ls_matrix_type full
_refine_ls_number_parameters 177
_refine_ls_number_reflns 2490
_refine_ls_number_restraints 0
_refine_ls_restrained_S_all 1.027
_refine_ls_R_factor_all 0.1287
_refine_ls_R_factor_gt 0.0712
_refine_ls_shift/su_max 0.000
_refine_ls_shift/su_mean 0.000
_refine_ls_structure_factor_coef Fsqd
_refine_ls_weighting_details 'w=1/[\s^2^(Fo^2^)+(0.0367P)^2^+2.3299P] where P=(Fo^2^+2Fc^2^)/3'
_refine_ls_weighting_scheme calc
_refine_ls_wR_factor_gt 0.1286
_refine_ls_wR_factor_ref 0.1510
_reflns_Friedel_coverage 0.000
_reflns_number_gt 1526
_reflns_number_total 2490
_reflns_threshold_expression 'I > 2\s(I)'
_cod_data_source_file d2ra03524c2.cif
_cod_data_source_block 79_HCl
_cod_database_code 7245204
_shelxl_version_number 2014/6
_shelx_space_group_comment
;
The symmetry employed for this shelxl refinement is uniquely defined
by the following loop, which should always be used as a source of
symmetry information in preference to the above space-group names.
They are only intended as comments.
;
_shelx_estimated_absorpt_t_max 0.989
_shelx_estimated_absorpt_t_min 0.942
_olex2_refinement_description
;
1. Fixed Uiso
 At 1.2 times of:
  All C(H) groups, All C(H,H) groups, All N(H) groups, All N(H,H,H) groups
 At 1.5 times of:
  All C(H,H,H) groups
2.a Secondary CH2 refined with riding coordinates:
 C16(H16A,H16B)
2.b Aromatic/amide H refined with riding coordinates:
 C2(H2), C4(H4), C5(H5), C6(H6), C11(H11), C12(H12), C14(H14), C15(H15)
2.c Idealised Me refined as rotating group:
 N17(H17A,H17B,H17C), C18(H18A,H18B,H18C)
;
_olex2_submission_special_instructions 'No special instructions were received'

loop_
_space_group_symop_operation_xyz
'x, y, z'
'-x+1/2, y+1/2, -z+1/2'
'-x, -y, -z'
'x-1/2, -y-1/2, z-1/2'

loop_
_atom_site_label
_atom_site_type_symbol
_atom_site_fract_x
_atom_site_fract_y
_atom_site_fract_z
_atom_site_U_iso_or_equiv
_atom_site_adp_type
_atom_site_occupancy
_atom_site_site_symmetry_order
_atom_site_calc_flag
_atom_site_refinement_flags_posn
_atom_site_refinement_flags_adp
_atom_site_refinement_flags_occupancy
_atom_site_disorder_assembly
_atom_site_disorder_group
C1 C -0.2853(8) 0.5301(2) 0.2495(2) 0.0263(10) Uani 1 1 d . . . . .
C2 C -0.4086(8) 0.4815(2) 0.1924(2) 0.0283(10) Uani 1 1 d . . . . .
H2 H -0.3569 0.4302 0.1931 0.034 Uiso 1 1 calc R . . . .
C3 C -0.6049(9) 0.5050(2) 0.1341(3) 0.0329(10) Uani 1 1 d . . . . .
C4 C -0.6774(9) 0.5805(2) 0.1337(3) 0.0387(12) Uani 1 1 d . . . . .
H4 H -0.8114 0.5980 0.0945 0.046 Uiso 1 1 calc R . . . .
C5 C -0.5564(10) 0.6300(2) 0.1899(3) 0.0402(12) Uani 1 1 d . . . . .
H5 H -0.6076 0.6813 0.1889 0.048 Uiso 1 1 calc R . . . .
C6 C -0.3609(9) 0.6056(2) 0.2478(3) 0.0343(11) Uani 1 1 d . . . . .
H6 H -0.2786 0.6400 0.2862 0.041 Uiso 1 1 calc R . . . .
C7 C -0.0721(8) 0.5073(2) 0.3135(3) 0.0276(10) Uani 1 1 d . . . . .
O8 O 0.0194(6) 0.55183(14) 0.36606(18) 0.0360(8) Uani 1 1 d . . . . .
N9 N 0.0134(7) 0.43488(17) 0.3099(2) 0.0261(8) Uani 1 1 d . . . . .
H9 H -0.039(8) 0.409(2) 0.270(3) 0.031 Uiso 1 1 d R . . . .
C10 C 0.2172(8) 0.4002(2) 0.3613(2) 0.0256(9) Uani 1 1 d . . . . .
C11 C 0.2901(9) 0.4250(2) 0.4417(2) 0.0290(10) Uani 1 1 d . . . . .
H11 H 0.2062 0.4684 0.4649 0.035 Uiso 1 1 calc R . . . .
C12 C 0.4866(9) 0.3862(2) 0.4888(3) 0.0315(10) Uani 1 1 d . . . . .
H12 H 0.5355 0.4037 0.5439 0.038 Uiso 1 1 calc R . . . .
C13 C 0.6115(8) 0.3230(2) 0.4570(3) 0.0269(10) Uani 1 1 d . . . . .
C14 C 0.5356(9) 0.2982(2) 0.3761(3) 0.0295(10) Uani 1 1 d . . . . .
H14 H 0.6183 0.2545 0.3530 0.035 Uiso 1 1 calc R . . . .
C15 C 0.3414(8) 0.3365(2) 0.3292(2) 0.0279(10) Uani 1 1 d . . . . .
H15 H 0.2921 0.3190 0.2742 0.034 Uiso 1 1 calc R . . . .
C16 C 0.8325(9) 0.2793(2) 0.5035(3) 0.0328(11) Uani 1 1 d . . . . .
H16A H 0.7956 0.2251 0.4970 0.039 Uiso 1 1 calc R . . . .
H16B H 1.0117 0.2900 0.4767 0.039 Uiso 1 1 calc R . . . .
N17 N 0.8505(7) 0.29737(18) 0.5955(2) 0.0330(9) Uani 1 1 d . . . . .
H17A H 0.8725 0.3476 0.6022 0.040 Uiso 1 1 calc GR . . . .
H17B H 0.9961 0.2730 0.6190 0.040 Uiso 1 1 calc GR . . . .
H17C H 0.6938 0.2826 0.6219 0.040 Uiso 1 1 calc GR . . . .
C18 C -0.7329(10) 0.4500(2) 0.0733(3) 0.0441(13) Uani 1 1 d . . . . .
H18A H -0.6223 0.4043 0.0717 0.066 Uiso 1 1 calc GR . . . .
H18B H -0.7412 0.4721 0.0162 0.066 Uiso 1 1 calc GR . . . .
H18C H -0.9187 0.4379 0.0923 0.066 Uiso 1 1 calc GR . . . .
Cl19 Cl 0.3473(2) 0.20703(6) 0.66062(7) 0.0370(3) Uani 1 1 d . . . . .

loop_
_atom_site_aniso_label
_atom_site_aniso_U_11
_atom_site_aniso_U_22
_atom_site_aniso_U_33
_atom_site_aniso_U_23
_atom_site_aniso_U_13
_atom_site_aniso_U_12
C1 0.027(3) 0.023(2) 0.029(2) 0.0017(18) -0.0001(18) 0.0001(18)
C2 0.029(3) 0.027(2) 0.029(2) 0.0031(18) -0.002(2) 0.0022(18)
C3 0.032(3) 0.035(2) 0.032(2) 0.008(2) 0.000(2) 0.000(2)
C4 0.034(3) 0.042(3) 0.040(3) 0.009(2) -0.010(2) 0.003(2)
C5 0.044(3) 0.029(2) 0.048(3) 0.004(2) -0.008(2) 0.007(2)
C6 0.037(3) 0.027(2) 0.038(3) -0.0030(19) -0.007(2) 0.004(2)
C7 0.031(3) 0.023(2) 0.028(2) 0.0041(18) -0.002(2) 0.0026(18)
O8 0.046(2) 0.0266(15) 0.0351(17) -0.0043(13) -0.0144(15) -0.0003(14)
N9 0.028(2) 0.0237(18) 0.0264(19) -0.0038(15) -0.0066(16) -0.0010(15)
C10 0.024(2) 0.022(2) 0.030(2) 0.0022(18) -0.0053(18) -0.0001(17)
C11 0.034(3) 0.024(2) 0.028(2) -0.0057(18) -0.0036(19) 0.0086(19)
C12 0.033(3) 0.032(2) 0.029(2) -0.0056(19) -0.009(2) 0.004(2)
C13 0.023(2) 0.026(2) 0.031(2) 0.0043(18) -0.0038(19) -0.0019(18)
C14 0.032(3) 0.022(2) 0.034(2) -0.0024(19) 0.003(2) 0.0055(19)
C15 0.031(3) 0.028(2) 0.024(2) -0.0042(18) -0.0034(19) -0.0013(19)
C16 0.033(3) 0.032(2) 0.033(2) 0.0023(19) -0.006(2) 0.002(2)
N17 0.029(2) 0.0310(18) 0.039(2) 0.0060(17) -0.0087(16) 0.0029(16)
C18 0.045(3) 0.043(3) 0.044(3) 0.004(2) -0.018(2) -0.003(2)
Cl19 0.0352(7) 0.0313(5) 0.0445(7) 0.0067(5) -0.0049(5) 0.0021(5)

loop_
_atom_type_symbol
_atom_type_description
_atom_type_scat_dispersion_real
_atom_type_scat_dispersion_imag
_atom_type_scat_source
C C 0.0033 0.0016 'International Tables Vol C Tables 4.2.6.8 and 6.1.1.4'
H H 0.0000 0.0000 'International Tables Vol C Tables 4.2.6.8 and 6.1.1.4'
Cl Cl 0.1484 0.1585 'International Tables Vol C Tables 4.2.6.8 and 6.1.1.4'
N N 0.0061 0.0033 'International Tables Vol C Tables 4.2.6.8 and 6.1.1.4'
O O 0.0106 0.0060 'International Tables Vol C Tables 4.2.6.8 and 6.1.1.4'

loop_
_geom_angle_atom_site_label_1
_geom_angle_atom_site_label_2
_geom_angle_atom_site_label_3
_geom_angle
_geom_angle_site_symmetry_1
_geom_angle_site_symmetry_3
_geom_angle_publ_flag
C2 C1 C6 118.6(4) . . ?
C2 C1 C7 124.2(3) . . ?
C6 C1 C7 117.2(3) . . ?
C1 C2 H2 118.8 . . ?
C1 C2 C3 122.3(4) . . ?
C3 C2 H2 118.8 . . ?
C2 C3 C4 118.0(4) . . ?
C2 C3 C18 120.4(4) . . ?
C4 C3 C18 121.6(4) . . ?
C3 C4 H4 119.7 . . ?
C5 C4 C3 120.6(4) . . ?
C5 C4 H4 119.7 . . ?
C4 C5 H5 119.7 . . ?
C4 C5 C6 120.7(4) . . ?
C6 C5 H5 119.7 . . ?
C1 C6 H6 120.1 . . ?
C5 C6 C1 119.8(4) . . ?
C5 C6 H6 120.1 . . ?
O8 C7 C1 121.5(3) . . ?
O8 C7 N9 122.2(3) . . ?
N9 C7 C1 116.2(3) . . ?
C7 N9 H9 119(3) . . ?
C7 N9 C10 127.2(3) . . ?
C10 N9 H9 114(3) . . ?
C11 C10 N9 123.9(3) . . ?
C11 C10 C15 118.9(3) . . ?
C15 C10 N9 117.2(3) . . ?
C10 C11 H11 120.0 . . ?
C10 C11 C12 120.0(4) . . ?
C12 C11 H11 120.0 . . ?
C11 C12 H12 119.3 . . ?
C13 C12 C11 121.3(4) . . ?
C13 C12 H12 119.3 . . ?
C12 C13 C14 118.3(4) . . ?
C12 C13 C16 124.2(4) . . ?
C14 C13 C16 117.5(4) . . ?
C13 C14 H14 119.7 . . ?
C15 C14 C13 120.5(4) . . ?
C15 C14 H14 119.7 . . ?
C10 C15 H15 119.5 . . ?
C14 C15 C10 121.0(4) . . ?
C14 C15 H15 119.5 . . ?
C13 C16 H16A 108.9 . . ?
C13 C16 H16B 108.9 . . ?
H16A C16 H16B 107.7 . . ?
N17 C16 C13 113.4(3) . . ?
N17 C16 H16A 108.9 . . ?
N17 C16 H16B 108.9 . . ?
C16 N17 H17A 109.5 . . ?
C16 N17 H17B 109.5 . . ?
C16 N17 H17C 109.5 . . ?
H17A N17 H17B 109.5 . . ?
H17A N17 H17C 109.5 . . ?
H17B N17 H17C 109.5 . . ?
C3 C18 H18A 109.5 . . ?
C3 C18 H18B 109.5 . . ?
C3 C18 H18C 109.5 . . ?
H18A C18 H18B 109.5 . . ?
H18A C18 H18C 109.5 . . ?
H18B C18 H18C 109.5 . . ?

loop_
_geom_bond_atom_site_label_1
_geom_bond_atom_site_label_2
_geom_bond_distance
_geom_bond_site_symmetry_2
_geom_bond_publ_flag
C1 C2 1.384(5) . ?
C1 C6 1.397(5) . ?
C1 C7 1.501(5) . ?
C2 H2 0.9500 . ?
C2 C3 1.387(5) . ?
C3 C4 1.394(6) . ?
C3 C18 1.504(6) . ?
C4 H4 0.9500 . ?
C4 C5 1.380(6) . ?
C5 H5 0.9500 . ?
C5 C6 1.386(6) . ?
C6 H6 0.9500 . ?
C7 O8 1.229(4) . ?
C7 N9 1.360(5) . ?
N9 H9 0.82(4) . ?
N9 C10 1.421(5) . ?
C10 C11 1.383(5) . ?
C10 C15 1.385(5) . ?
C11 H11 0.9500 . ?
C11 C12 1.393(5) . ?
C12 H12 0.9500 . ?
C12 C13 1.378(5) . ?
C13 C14 1.394(5) . ?
C13 C16 1.516(5) . ?
C14 H14 0.9500 . ?
C14 C15 1.379(5) . ?
C15 H15 0.9500 . ?
C16 H16A 0.9900 . ?
C16 H16B 0.9900 . ?
C16 N17 1.483(5) . ?
N17 H17A 0.9100 . ?
N17 H17B 0.9100 . ?
N17 H17C 0.9100 . ?
C18 H18A 0.9800 . ?
C18 H18B 0.9800 . ?
C18 H18C 0.9800 . ?
